data_1504928
loop_
_publ_author_name
'Qin, Bo'
'Chen, Xiuying'
'Fang, Xiao'
'Shu, Yingying'
'Yip, Yeow Kwan'
'Yan, Yan'
'Pan, Siyan'
'Ong, Wei Qiang'
'Ren, Changliang'
'Su, Haibin'
'Zeng, Huaqiang'

_publ_section_title
;
 Crystallographic evidence of an unusual, pentagon-shaped folding pattern
 in a circular aromatic pentamer.
;
_journal_issue 22
_journal_name_full 'Organic letters'
_journal_page_first 5127
_journal_page_last 5130
_journal_paper_doi 10.1021/ol801980h
_journal_volume 10
_journal_year 2008
_chemical_formula_sum 'C40 H37 N5 O11'
_chemical_formula_weight 763.75
_chemical_name_systematic
; 
 ? 
;
_space_group_IT_number 2
_symmetry_cell_setting triclinic
_symmetry_space_group_name_Hall '-P 1'
_symmetry_space_group_name_H-M 'P -1'
_atom_sites_solution_hydrogens geom
_atom_sites_solution_primary direct
_atom_sites_solution_secondary difmap
_audit_creation_method SHELXL-97
_cell_angle_alpha 88.7930(10)
_cell_angle_beta 80.1470(10)
_cell_angle_gamma 76.2910(10)
_cell_formula_units_Z 2
_cell_length_a 7.6615(4)
_cell_length_b 11.4272(7)
_cell_length_c 21.1873(12)
_cell_measurement_reflns_used 1713
_cell_measurement_temperature 223(2)
_cell_measurement_theta_max 20.34
_cell_measurement_theta_min 2.65
_cell_volume 1775.14(17)
_computing_cell_refinement 'Bruker SMART'
_computing_data_collection 'Bruker SMART'
_computing_data_reduction 'Bruker SAINT'
_computing_molecular_graphics 'Bruker SHELXTL'
_computing_publication_material 'Bruker SHELXTL'
_computing_structure_refinement 'SHELXL-97 (Sheldrick, 1997)'
_computing_structure_solution 'SHELXS-97 (Sheldrick, 1990)'
_diffrn_ambient_temperature 223(2)
_diffrn_measured_fraction_theta_full 1.000
_diffrn_measured_fraction_theta_max 1.000
_diffrn_measurement_device_type 'CCD area detector'
_diffrn_measurement_method 'phi and omega scans'
_diffrn_radiation_monochromator graphite
_diffrn_radiation_source 'fine-focus sealed tube'
_diffrn_radiation_type MoK\a
_diffrn_radiation_wavelength 0.71073
_diffrn_reflns_av_R_equivalents 0.0639
_diffrn_reflns_av_sigmaI/netI 0.0723
_diffrn_reflns_limit_h_max 9
_diffrn_reflns_limit_h_min -9
_diffrn_reflns_limit_k_max 13
_diffrn_reflns_limit_k_min -13
_diffrn_reflns_limit_l_max 25
_diffrn_reflns_limit_l_min -25
_diffrn_reflns_number 19249
_diffrn_reflns_theta_full 25.00
_diffrn_reflns_theta_max 25.00
_diffrn_reflns_theta_min 0.98
_exptl_absorpt_coefficient_mu 0.106
_exptl_absorpt_correction_T_max 0.9895
_exptl_absorpt_correction_T_min 0.9589
_exptl_absorpt_correction_type multi-scan
_exptl_absorpt_process_details 'Sadabs, (Sheldrick 2001)'
_exptl_crystal_colour COLOURLESS
_exptl_crystal_density_diffrn 1.429
_exptl_crystal_density_meas ?
_exptl_crystal_density_method 'not measured'
_exptl_crystal_description ROD
_exptl_crystal_F_000 800
_exptl_crystal_size_max 0.40
_exptl_crystal_size_mid 0.12
_exptl_crystal_size_min 0.10
_refine_diff_density_max 0.539
_refine_diff_density_min -0.545
_refine_diff_density_rms 0.058
_refine_ls_extinction_method none
_refine_ls_goodness_of_fit_ref 1.081
_refine_ls_hydrogen_treatment mixed
_refine_ls_matrix_type full
_refine_ls_number_parameters 587
_refine_ls_number_reflns 6245
_refine_ls_number_restraints 32
_refine_ls_restrained_S_all 1.084
_refine_ls_R_factor_all 0.1335
_refine_ls_R_factor_gt 0.0908
_refine_ls_shift/su_max 0.000
_refine_ls_shift/su_mean 0.000
_refine_ls_structure_factor_coef Fsqd
_refine_ls_weighting_details 'calc w=1/[\s^2^(Fo^2^)+(0.0465P)^2^+3.6163P] where P=(Fo^2^+2Fc^2^)/3'
_refine_ls_weighting_scheme calc
_refine_ls_wR_factor_gt 0.1737
_refine_ls_wR_factor_ref 0.1924
_reflns_number_gt 4245
_reflns_number_total 6245
_reflns_threshold_expression >2sigma(I)
_cod_data_source_file ol801980h_si_002.cif
_cod_data_source_block 7593
_cod_depositor_comments
;
The following automatic conversions were performed:

'_symmetry_cell_setting' value 'Triclinic' changed to 'triclinic'
according to /home/saulius/struct/CIF-dictionaries/cif_core.dic
dictionary named 'cif_core.dic' version 2.4.1 from
2010-06-29.

'_exptl_absorpt_correction_type' value 'Multi-scan'
changed to 'multi-scan' according to
/home/saulius/struct/CIF-dictionaries/cif_core.dic dictionary named
'cif_core.dic' version 2.4.1 from 2010-06-29.

Automatic conversion script
Id: cif_fix_values 1715 2011-07-08 13:25:40Z adriana 

The following automatic conversions were performed:

'_exptl_crystal_density_meas' value 'Not Measured' was changed to '?'
- the value is perceived as not measured.

Automatic conversion script
Id: cif_fix_values 3008 2015-01-20 13:52:24Z robertas 
;
_cod_original_cell_volume 1775.15(17)
_cod_original_sg_symbol_H-M P-1
_cod_database_code 1504928

loop_
_symmetry_equiv_pos_as_xyz
'x, y, z'
'-x, -y, -z'

loop_
_atom_site_label
_atom_site_type_symbol
_atom_site_fract_x
_atom_site_fract_y
_atom_site_fract_z
_atom_site_U_iso_or_equiv
_atom_site_adp_type
_atom_site_occupancy
_atom_site_symmetry_multiplicity
_atom_site_calc_flag
_atom_site_refinement_flags
_atom_site_disorder_assembly
_atom_site_disorder_group
N1A N 0.501(2) 0.4403(12) 0.4150(6) 0.030(3) Uiso 0.284(6) 1 d PD A 2
N2A N 1.1776(18) 0.2195(12) 0.3347(6) 0.031(3) Uiso 0.284(6) 1 d PD A 2
N3A N 1.4251(18) 0.4340(10) 0.1338(5) 0.022(3) Uiso 0.284(6) 1 d PD A 2
N4A N 0.9310(18) 0.8270(13) 0.1176(6) 0.031(3) Uiso 0.284(6) 1 d PD A 2
N5A N 0.349(2) 0.8221(13) 0.2805(6) 0.029(3) Uiso 0.284(6) 1 d PD A 2
C81A C 0.319(2) 0.4929(13) 0.4300(7) 0.027(4) Uiso 0.284(6) 1 d PD A 2
C82A C 1.102(2) 0.1648(17) 0.3875(9) 0.039(5) Uiso 0.284(6) 1 d PD A 2
C83A C 1.558(2) 0.3390(16) 0.1489(7) 0.033(4) Uiso 0.284(6) 1 d PD A 2
C84A C 1.097(3) 0.8358(15) 0.0845(9) 0.043(5) Uiso 0.284(6) 1 d PD A 2
C85A C 0.313(2) 0.9133(16) 0.2400(7) 0.030(4) Uiso 0.284(6) 1 d PD A 2
O6A O 0.216(3) 0.4419(18) 0.4652(12) 0.059(9) Uiso 0.284(6) 1 d PD A 2
O7A O 1.206(2) 0.086(2) 0.4135(12) 0.046(7) Uiso 0.284(6) 1 d PD A 2
O8A O 1.715(3) 0.334(2) 0.1218(8) 0.038(6) Uiso 0.284(6) 1 d PD A 2
O9A O 1.105(3) 0.9304(15) 0.0590(12) 0.036(7) Uiso 0.284(6) 1 d PD A 2
O10A O 0.163(2) 0.980(3) 0.2490(13) 0.062(10) Uiso 0.284(6) 1 d PD A 2
C81N C 0.3889(8) 0.4246(6) 0.4394(3) 0.0331(16) Uani 0.716(6) 1 d PD A 1
C82N C 1.2123(10) 0.1548(5) 0.3679(3) 0.0349(16) Uani 0.716(6) 1 d PD A 1
C83N C 1.5527(7) 0.3947(6) 0.1228(3) 0.0279(14) Uani 0.716(6) 1 d PD A 1
C84N C 0.9925(9) 0.8807(5) 0.0918(3) 0.0292(15) Uani 0.716(6) 1 d PD A 1
C85N C 0.2538(8) 0.8839(5) 0.2723(3) 0.0287(15) Uani 0.716(6) 1 d PD A 1
N1 N 0.4102(7) 0.5191(5) 0.4031(3) 0.0355(14) Uani 0.716(6) 1 d PD A 1
N2 N 1.0462(7) 0.2300(5) 0.3686(3) 0.0378(15) Uani 0.716(6) 1 d PD A 1
N3 N 1.4367(6) 0.3574(4) 0.1699(2) 0.0292(13) Uani 0.716(6) 1 d PD A 1
N4 N 1.0716(7) 0.7642(5) 0.1040(2) 0.0353(14) Uani 0.716(6) 1 d PD A 1
N5 N 0.4240(7) 0.8511(4) 0.2380(2) 0.0309(14) Uani 0.716(6) 1 d PD A 1
O6 O 0.2442(10) 0.4146(8) 0.4691(4) 0.051(2) Uani 0.716(6) 1 d PD A 1
O7 O 1.2509(11) 0.0740(7) 0.4036(4) 0.050(2) Uani 0.716(6) 1 d PD A 1
O8 O 1.7107(8) 0.3414(7) 0.1035(4) 0.0407(18) Uani 0.716(6) 1 d PD A 1
O9 O 1.0694(12) 0.9527(7) 0.0638(4) 0.0326(19) Uani 0.716(6) 1 d PD A 1
O10 O 0.1339(8) 0.9707(7) 0.2602(4) 0.0330(19) Uani 0.716(6) 1 d PD A 1
C1 C 0.7475(7) 0.3186(4) 0.4048(2) 0.0398(12) Uani 1 1 d . A .
C2 C 0.8901(6) 0.2191(4) 0.4106(2) 0.0386(11) Uani 1 1 d D . .
C3 C 0.8539(6) 0.1286(4) 0.4518(2) 0.0375(11) Uani 1 1 d . A .
H3 H 0.9474 0.0606 0.4563 0.045 Uiso 1 1 calc R . .
C4 C 0.6819(7) 0.1383(4) 0.4859(2) 0.0410(12) Uani 1 1 d . . .
H4 H 0.6585 0.0773 0.5143 0.049 Uiso 1 1 calc R A .
C5 C 0.5437(6) 0.2362(4) 0.4789(2) 0.0444(12) Uani 1 1 d . A .
H5 H 0.4264 0.2411 0.5025 0.053 Uiso 1 1 calc R . .
C6 C 0.5736(7) 0.3281(4) 0.4379(2) 0.0406(11) Uani 1 1 d . . .
C7 C 0.8711(8) 0.4926(4) 0.3824(2) 0.0542(14) Uani 1 1 d . A .
H7A H 0.8899 0.5497 0.3488 0.081 Uiso 1 1 calc R . .
H7B H 0.9879 0.4508 0.3930 0.081 Uiso 1 1 calc R . .
H7C H 0.7948 0.5354 0.4201 0.081 Uiso 1 1 calc R . .
C11 C 1.3411(6) 0.2595(4) 0.2583(3) 0.0458(13) Uani 1 1 d . A .
C12 C 1.4914(7) 0.2683(4) 0.2120(2) 0.0395(12) Uani 1 1 d D . .
C13 C 1.6610(6) 0.1953(4) 0.2178(2) 0.0359(11) Uani 1 1 d . A .
H13 H 1.7637 0.1963 0.1864 0.043 Uiso 1 1 calc R . .
C14 C 1.6770(6) 0.1222(4) 0.2694(2) 0.0373(11) Uani 1 1 d . . .
H14 H 1.7922 0.0745 0.2738 0.045 Uiso 1 1 calc R A .
C15 C 1.5292(7) 0.1169(4) 0.3147(2) 0.0435(12) Uani 1 1 d . A .
H15 H 1.5448 0.0665 0.3499 0.052 Uiso 1 1 calc R . .
C16 C 1.3581(6) 0.1842(4) 0.3096(3) 0.0447(12) Uani 1 1 d . . .
C17 C 1.0706(6) 0.2799(5) 0.2140(3) 0.0595(16) Uani 1 1 d . A .
H17A H 0.9553 0.3358 0.2112 0.089 Uiso 1 1 calc R . .
H17B H 1.0480 0.2067 0.2341 0.089 Uiso 1 1 calc R . .
H17C H 1.1407 0.2608 0.1713 0.089 Uiso 1 1 calc R . .
C21 C 1.2937(7) 0.5945(5) 0.1061(2) 0.0419(12) Uani 1 1 d . A .
C22 C 1.2552(5) 0.7134(5) 0.0852(2) 0.0413(12) Uani 1 1 d D . .
C23 C 1.3977(6) 0.7586(4) 0.0508(2) 0.0372(11) Uani 1 1 d . A .
H23 H 1.3762 0.8385 0.0367 0.045 Uiso 1 1 calc R . .
C24 C 1.5699(5) 0.6836(4) 0.0381(2) 0.0346(11) Uani 1 1 d . . .
H24 H 1.6657 0.7120 0.0139 0.042 Uiso 1 1 calc R A .
C25 C 1.6034(5) 0.5690(4) 0.0600(2) 0.0336(10) Uani 1 1 d . A .
H25 H 1.7220 0.5196 0.0503 0.040 Uiso 1 1 calc R . .
C26 C 1.4676(7) 0.5234(4) 0.0960(2) 0.0378(11) Uani 1 1 d . . .
C27 C 1.0544(7) 0.5011(6) 0.0990(3) 0.0707(18) Uani 1 1 d . A .
H27A H 0.9566 0.4719 0.1247 0.106 Uiso 1 1 calc R . .
H27B H 1.1388 0.4347 0.0740 0.106 Uiso 1 1 calc R . .
H27C H 1.0038 0.5624 0.0704 0.106 Uiso 1 1 calc R . .
C31 C 0.6764(7) 0.8669(4) 0.1681(2) 0.0393(12) Uani 1 1 d . A .
C36 C 0.7783(6) 0.9124(4) 0.1181(2) 0.0384(11) Uani 1 1 d . . .
C35 C 0.6905(6) 1.0053(4) 0.0838(2) 0.0370(11) Uani 1 1 d . A .
H33 H 0.7582 1.0382 0.0498 0.044 Uiso 1 1 calc R . .
C34 C 0.5051(6) 1.0505(4) 0.0988(2) 0.0326(10) Uani 1 1 d . . .
H34 H 0.4474 1.1122 0.0741 0.039 Uiso 1 1 calc R A .
C33 C 0.4028(6) 1.0067(4) 0.1495(2) 0.0349(11) Uani 1 1 d . A .
H35 H 0.2762 1.0384 0.1593 0.042 Uiso 1 1 calc R . .
C32 C 0.4884(7) 0.9152(4) 0.1861(2) 0.0411(12) Uani 1 1 d D . .
C37 C 0.8366(8) 0.7927(5) 0.2539(2) 0.0558(15) Uani 1 1 d . A .
H37A H 0.8896 0.7180 0.2733 0.084 Uiso 1 1 calc R . .
H37B H 0.7429 0.8424 0.2853 0.084 Uiso 1 1 calc R . .
H37C H 0.9308 0.8353 0.2389 0.084 Uiso 1 1 calc R . .
C41 C 0.3284(5) 0.6866(4) 0.3450(2) 0.0352(11) Uani 1 1 d . A .
C46 C 0.2244(6) 0.7954(4) 0.32984(19) 0.0328(10) Uani 1 1 d . . .
C45 C 0.0568(6) 0.8398(4) 0.3685(2) 0.0315(10) Uani 1 1 d . A .
H43 H -0.0159 0.9146 0.3594 0.038 Uiso 1 1 calc R . .
C44 C -0.0042(5) 0.7767(4) 0.4194(2) 0.0336(10) Uani 1 1 d . . .
H44 H -0.1188 0.8084 0.4446 0.040 Uiso 1 1 calc R A .
C43 C 0.0998(6) 0.6666(4) 0.4348(2) 0.0358(11) Uani 1 1 d . A .
H45 H 0.0567 0.6233 0.4698 0.043 Uiso 1 1 calc R . .
C42 C 0.2696(6) 0.6214(4) 0.3970(2) 0.0374(11) Uani 1 1 d D . .
C47 C 0.5017(7) 0.5570(5) 0.2594(2) 0.0532(14) Uani 1 1 d . A .
H47A H 0.6249 0.5280 0.2363 0.080 Uiso 1 1 calc R . .
H47B H 0.4237 0.5974 0.2300 0.080 Uiso 1 1 calc R . .
H47C H 0.4563 0.4894 0.2781 0.080 Uiso 1 1 calc R . .
O1 O 0.7822(6) 0.4057(3) 0.36020(15) 0.0582(11) Uani 1 1 d . . .
O2 O 1.1727(4) 0.3349(3) 0.2522(2) 0.0640(12) Uani 1 1 d . . .
O3 O 1.1497(5) 0.5522(4) 0.14055(15) 0.0622(11) Uani 1 1 d . . .
O4 O 0.7571(5) 0.7663(3) 0.20049(17) 0.0612(11) Uani 1 1 d . . .
O5 O 0.5019(4) 0.6402(3) 0.30936(16) 0.0509(9) Uani 1 1 d . . .
O1S O 0.0688(5) 0.2037(3) 0.0522(2) 0.0577(10) Uani 1 1 d D . .
H2S H 0.067(8) 0.130(2) 0.049(3) 0.087 Uiso 1 1 d D . .
H1S H -0.038(4) 0.245(5) 0.068(3) 0.087 Uiso 1 1 d D . .
H1N H 0.528(3) 0.497(3) 0.3854(18) 0.050 Uiso 1 1 d D . .
H2N H 1.067(4) 0.273(3) 0.3340(15) 0.050 Uiso 1 1 d D . .
H3N H 1.339(3) 0.416(3) 0.1661(17) 0.050 Uiso 1 1 d D . .
H4N H 0.973(4) 0.748(3) 0.1288(19) 0.050 Uiso 1 1 d D . .
H5N H 0.472(4) 0.792(3) 0.2620(16) 0.050 Uiso 1 1 d D . .

loop_
_atom_site_aniso_label
_atom_site_aniso_U_11
_atom_site_aniso_U_22
_atom_site_aniso_U_33
_atom_site_aniso_U_23
_atom_site_aniso_U_13
_atom_site_aniso_U_12
C81N 0.027(4) 0.037(4) 0.031(3) 0.007(3) 0.006(3) -0.007(3)
C82N 0.047(5) 0.025(3) 0.035(4) 0.014(3) -0.020(3) -0.006(3)
C83N 0.013(3) 0.035(4) 0.034(4) -0.007(3) 0.000(3) -0.004(3)
C84N 0.039(4) 0.024(3) 0.025(3) 0.013(3) -0.003(3) -0.011(3)
C85N 0.018(3) 0.028(3) 0.039(4) 0.001(3) -0.003(3) -0.005(3)
N1 0.021(3) 0.042(3) 0.039(3) 0.010(3) 0.005(2) -0.006(3)
N2 0.040(3) 0.031(3) 0.038(3) 0.016(3) -0.006(3) -0.003(3)
N3 0.014(3) 0.030(3) 0.041(3) 0.003(2) -0.004(2) 0.000(2)
N4 0.023(3) 0.038(3) 0.040(3) 0.013(3) 0.005(2) -0.006(2)
N5 0.023(3) 0.026(3) 0.039(3) 0.015(2) -0.002(2) 0.000(2)
O6 0.021(3) 0.044(4) 0.074(5) 0.038(3) 0.017(3) -0.005(3)
O7 0.027(3) 0.051(4) 0.063(5) 0.039(3) -0.005(4) 0.007(3)
O8 0.017(3) 0.049(4) 0.041(4) 0.015(3) 0.009(3) 0.010(2)
O9 0.019(3) 0.023(3) 0.048(4) 0.019(3) 0.002(3) 0.003(3)
O10 0.008(2) 0.032(3) 0.049(4) 0.017(3) 0.003(2) 0.007(2)
C1 0.074(4) 0.025(2) 0.028(2) 0.0109(19) -0.020(2) -0.021(2)
C2 0.045(3) 0.050(3) 0.025(2) -0.007(2) 0.000(2) -0.024(2)
C3 0.043(3) 0.028(2) 0.041(3) 0.005(2) -0.014(2) -0.003(2)
C4 0.057(3) 0.034(3) 0.036(3) 0.015(2) -0.008(2) -0.020(2)
C5 0.034(3) 0.053(3) 0.043(3) 0.001(2) 0.000(2) -0.010(2)
C6 0.051(3) 0.029(2) 0.039(3) 0.003(2) -0.017(2) 0.000(2)
C7 0.077(4) 0.039(3) 0.058(3) 0.013(2) -0.019(3) -0.031(3)
C11 0.020(2) 0.033(3) 0.084(4) -0.019(3) -0.020(2) 0.005(2)
C12 0.054(3) 0.018(2) 0.055(3) 0.005(2) -0.035(3) -0.008(2)
C13 0.024(2) 0.035(3) 0.050(3) -0.001(2) -0.005(2) -0.010(2)
C14 0.021(2) 0.029(2) 0.059(3) 0.001(2) -0.016(2) 0.0053(19)
C15 0.051(3) 0.039(3) 0.044(3) 0.007(2) -0.016(2) -0.013(2)
C16 0.036(3) 0.038(3) 0.059(3) -0.016(2) -0.001(2) -0.011(2)
C17 0.030(3) 0.044(3) 0.109(5) -0.008(3) -0.037(3) 0.000(2)
C21 0.045(3) 0.072(4) 0.019(2) 0.007(2) -0.001(2) -0.037(3)
C22 0.016(2) 0.075(4) 0.027(2) -0.013(2) 0.0010(18) -0.001(2)
C23 0.040(3) 0.039(3) 0.028(2) 0.005(2) -0.003(2) -0.004(2)
C24 0.023(2) 0.048(3) 0.035(3) 0.008(2) 0.0011(19) -0.016(2)
C25 0.020(2) 0.039(3) 0.041(3) 0.004(2) -0.0102(19) -0.0018(19)
C26 0.052(3) 0.041(3) 0.031(2) 0.007(2) -0.017(2) -0.027(2)
C27 0.054(4) 0.116(5) 0.063(4) 0.002(4) -0.016(3) -0.058(4)
C31 0.054(3) 0.019(2) 0.049(3) 0.005(2) -0.030(3) -0.003(2)
C36 0.031(2) 0.032(3) 0.045(3) -0.007(2) -0.010(2) 0.010(2)
C35 0.037(3) 0.046(3) 0.028(2) 0.010(2) -0.001(2) -0.014(2)
C34 0.031(2) 0.028(2) 0.037(3) 0.0110(19) -0.009(2) -0.0015(19)
C33 0.022(2) 0.042(3) 0.037(3) -0.007(2) -0.0003(19) -0.004(2)
C32 0.069(4) 0.044(3) 0.022(2) 0.008(2) -0.009(2) -0.036(3)
C37 0.077(4) 0.048(3) 0.055(3) 0.023(3) -0.043(3) -0.021(3)
C41 0.018(2) 0.051(3) 0.035(3) -0.019(2) 0.0028(18) -0.010(2)
C46 0.036(3) 0.041(3) 0.026(2) -0.0066(19) 0.0037(19) -0.024(2)
C45 0.032(2) 0.027(2) 0.033(2) -0.0004(19) -0.0073(19) -0.0018(19)
C44 0.020(2) 0.044(3) 0.033(2) -0.004(2) 0.0040(18) -0.0067(19)
C43 0.044(3) 0.039(3) 0.028(2) 0.004(2) -0.001(2) -0.022(2)
C42 0.041(3) 0.029(2) 0.041(3) -0.005(2) -0.021(2) 0.004(2)
C47 0.048(3) 0.050(3) 0.053(3) -0.025(3) 0.001(2) 0.001(2)
O1 0.109(3) 0.050(2) 0.0346(19) 0.0207(16) -0.0234(19) -0.050(2)
O2 0.0338(19) 0.0350(19) 0.125(3) -0.022(2) -0.044(2) 0.0120(15)
O3 0.048(2) 0.119(3) 0.0355(19) -0.002(2) 0.0072(16) -0.060(2)
O4 0.104(3) 0.0257(18) 0.070(2) 0.0220(17) -0.059(2) -0.0174(19)
O5 0.0199(16) 0.067(2) 0.061(2) -0.0326(18) 0.0036(15) -0.0059(15)
O1S 0.0335(19) 0.039(2) 0.093(3) -0.018(2) 0.0125(19) -0.0092(17)

loop_
_atom_type_symbol
_atom_type_description
_atom_type_scat_dispersion_real
_atom_type_scat_dispersion_imag
_atom_type_scat_source
C C 0.0033 0.0016 'International Tables Vol C Tables 4.2.6.8 and 6.1.1.4'
H H 0.0000 0.0000 'International Tables Vol C Tables 4.2.6.8 and 6.1.1.4'
N N 0.0061 0.0033 'International Tables Vol C Tables 4.2.6.8 and 6.1.1.4'
O O 0.0106 0.0060 'International Tables Vol C Tables 4.2.6.8 and 6.1.1.4'

loop_
_geom_angle_atom_site_label_1
_geom_angle_atom_site_label_2
_geom_angle_atom_site_label_3
_geom_angle
C81A N1A C6 121.2(13)
C16 N2A C82A 121.3(13)
C26 N3A C83A 121.3(12)
C36 N4A C84A 123.3(14)
C85A N5A C46 124.4(14)
O6A C81A N1A 120.4(18)
O6A C81A C42 128.2(15)
N1A C81A C42 111.4(12)
O7A C82A N2A 117.9(18)
O7A C82A C2 127.7(16)
N2A C82A C2 114.3(14)
O8A C83A N3A 116.7(17)
O8A C83A C12 128.1(15)
N3A C83A C12 113.5(12)
O9A C84A N4A 116.9(18)
O9A C84A C22 129.9(17)
N4A C84A C22 113.2(13)
O10A C85A N5A 118.4(19)
O10A C85A C32 130.3(17)
N5A C85A C32 111.2(12)
O6 C81N N1 123.8(7)
O6 C81N C6 124.3(6)
N1 C81N C6 112.0(5)
O7 C82N N2 126.8(8)
O7 C82N C16 122.2(7)
N2 C82N C16 110.9(5)
O8 C83N N3 125.4(7)
O8 C83N C26 121.4(6)
N3 C83N C26 113.1(5)
O9 C84N N4 126.1(7)
O9 C84N C36 122.5(6)
N4 C84N C36 111.4(5)
O10 C85N N5 124.6(7)
O10 C85N C46 123.8(6)
N5 C85N C46 111.6(5)
C81N N1 C42 124.6(5)
C82N N2 C2 123.5(5)
C83N N3 C12 123.6(5)
C84N N4 C22 123.0(5)
C85N N5 C32 123.6(5)
C6 C1 O1 119.9(4)
C6 C1 C2 122.0(4)
O1 C1 C2 118.0(4)
C3 C2 N2 132.2(5)
C3 C2 C1 118.4(4)
N2 C2 C1 109.4(4)
C3 C2 C82A 98.6(8)
N2 C2 C82A 34.0(7)
C1 C2 C82A 143.0(8)
C4 C3 C2 120.1(4)
C5 C4 C3 120.5(4)
C4 C5 C6 121.3(4)
C1 C6 N1A 95.6(7)
C1 C6 C5 117.8(4)
N1A C6 C5 146.6(8)
C1 C6 C81N 133.3(4)
N1A C6 C81N 37.9(6)
C5 C6 C81N 108.9(4)
C16 C11 O2 120.8(5)
C16 C11 C12 122.0(4)
O2 C11 C12 117.2(5)
N3 C12 C13 132.5(5)
N3 C12 C11 109.2(4)
C13 C12 C11 118.2(4)
N3 C12 C83A 35.3(6)
C13 C12 C83A 97.3(7)
C11 C12 C83A 144.5(8)
C14 C13 C12 119.3(4)
C15 C14 C13 121.5(4)
C14 C15 C16 121.1(4)
N2A C16 C15 149.0(8)
N2A C16 C11 93.0(7)
C15 C16 C11 117.9(4)
N2A C16 C82N 39.6(6)
C15 C16 C82N 109.6(5)
C11 C16 C82N 132.5(5)
C26 C21 O3 120.7(5)
C26 C21 C22 121.7(4)
O3 C21 C22 117.5(5)
N4 C22 C21 109.0(4)
N4 C22 C23 132.2(5)
C21 C22 C23 118.8(4)
N4 C22 C84A 36.0(7)
C21 C22 C84A 144.9(8)
C23 C22 C84A 96.3(8)
C24 C23 C22 118.7(4)
C25 C24 C23 121.0(4)
C24 C25 C26 121.6(4)
N3A C26 C21 94.7(7)
N3A C26 C25 147.0(7)
C21 C26 C25 118.0(4)
N3A C26 C83N 37.1(6)
C21 C26 C83N 131.8(4)
C25 C26 C83N 110.1(4)
C36 C31 O4 120.2(4)
C36 C31 C32 121.7(4)
O4 C31 C32 118.0(4)
N4A C36 C31 95.9(7)
N4A C36 C35 144.5(8)
C31 C36 C35 118.4(4)
N4A C36 C84N 37.1(6)
C31 C36 C84N 131.3(4)
C35 C36 C84N 110.2(4)
C34 C35 C36 120.8(4)
C35 C34 C33 121.0(4)
C34 C33 C32 119.5(4)
C33 C32 N5 133.1(5)
C33 C32 C31 118.4(4)
N5 C32 C31 108.3(4)
C33 C32 C85A 97.1(7)
N5 C32 C85A 36.6(6)
C31 C32 C85A 144.3(7)
C46 C41 C42 121.8(4)
C46 C41 O5 120.4(4)
C42 C41 O5 117.7(4)
N5A C46 C41 97.2(7)
N5A C46 C45 144.5(8)
C41 C46 C45 117.9(4)
N5A C46 C85N 35.5(6)
C41 C46 C85N 132.0(4)
C45 C46 C85N 110.0(4)
C44 C45 C46 121.2(4)
C45 C44 C43 121.1(4)
C44 C43 C42 118.6(4)
C41 C42 C43 119.4(4)
C41 C42 N1 108.7(4)
C43 C42 N1 131.8(4)
C41 C42 C81A 142.1(7)
C43 C42 C81A 98.1(7)
N1 C42 C81A 35.0(6)
C1 O1 C7 114.7(3)
C11 O2 C17 112.8(3)
C21 O3 C27 112.0(4)
C31 O4 C37 115.1(3)
C41 O5 C47 113.1(3)

loop_
_geom_bond_atom_site_label_1
_geom_bond_atom_site_label_2
_geom_bond_distance
N1A C81A 1.36(2)
N1A C6 1.384(14)
N2A C16 1.360(14)
N2A C82A 1.38(2)
N3A C26 1.350(12)
N3A C83A 1.38(2)
N4A C36 1.333(14)
N4A C84A 1.37(2)
N5A C85A 1.35(2)
N5A C46 1.372(14)
C81A O6A 1.232(16)
C81A C42 1.604(14)
C82A O7A 1.236(16)
C82A C2 1.591(15)
C83A O8A 1.227(16)
C83A C12 1.619(14)
C84A O9A 1.207(16)
C84A C22 1.621(15)
C85A O10A 1.201(16)
C85A C32 1.614(14)
C81N O6 1.207(8)
C81N N1 1.337(9)
C81N C6 1.570(8)
C82N O7 1.197(8)
C82N N2 1.354(9)
C82N C16 1.605(8)
C83N O8 1.223(8)
C83N N3 1.351(8)
C83N C26 1.595(8)
C84N O9 1.211(8)
C84N N4 1.365(8)
C84N C36 1.596(8)
C85N O10 1.238(8)
C85N N5 1.351(8)
C85N C46 1.587(7)
N1 C42 1.410(7)
N2 C2 1.392(7)
N3 C12 1.377(6)
N4 C22 1.380(6)
N5 C32 1.394(6)
C1 C6 1.376(7)
C1 O1 1.397(5)
C1 C2 1.398(7)
C2 C3 1.386(6)
C3 C4 1.371(6)
C4 C5 1.371(6)
C5 C6 1.385(6)
C7 O1 1.457(5)
C11 C16 1.376(7)
C11 O2 1.396(5)
C11 C12 1.402(7)
C12 C13 1.391(6)
C13 C14 1.367(6)
C14 C15 1.365(6)
C15 C16 1.375(7)
C17 O2 1.460(6)
C21 C26 1.370(7)
C21 O3 1.396(5)
C21 C22 1.399(7)
C22 C23 1.404(6)
C23 C24 1.379(6)
C24 C25 1.361(6)
C25 C26 1.380(6)
C27 O3 1.448(6)
C31 C36 1.375(7)
C31 O4 1.396(5)
C31 C32 1.403(7)
C36 C35 1.379(6)
C35 C34 1.374(6)
C34 C33 1.375(6)
C33 C32 1.393(6)
C37 O4 1.441(5)
C41 C46 1.373(6)
C41 C42 1.389(6)
C41 O5 1.399(5)
C46 C45 1.388(6)
C45 C44 1.363(6)
C44 C43 1.385(6)
C43 C42 1.394(6)
C47 O5 1.438(5)
